data_7700837
loop_
_publ_author_name
'Sanchis-Perucho, Adri\'an'
'Mart\'inez-Lillo, Jos\'e'

_publ_section_title
;
 Ferromagnetic exchange interaction in a new Ir(iv)-Cu(ii) chain based on
 the hexachloroiridate(iv) anion.
;
_journal_issue 37
_journal_name_full 'Dalton transactions (Cambridge, England : 2003)'
_journal_page_first 13925
_journal_page_last 13930
_journal_paper_doi 10.1039/c9dt02884f
_journal_volume 48
_journal_year 2019
_chemical_formula_moiety 'C20 H24 Cl6 Cu Ir N8'
_chemical_formula_sum 'C20 H24 Cl6 Cu Ir N8'
_chemical_formula_weight 844.91
_space_group_crystal_system monoclinic
_space_group_IT_number 15
_space_group_name_Hall '-C 2yc'
_space_group_name_H-M_alt 'C 1 2/c 1'
_symmetry_space_group_name_Hall '-C 2yc'
_symmetry_space_group_name_H-M 'C 1 2/c 1'
_atom_sites_solution_hydrogens geom
_audit_creation_method SHELXL-2018/1
_audit_update_record
;
2019-06-11 deposited with the CCDC.    2019-08-14 downloaded from the CCDC.
;
_cell_angle_alpha 90
_cell_angle_beta 101.379(5)
_cell_angle_gamma 90
_cell_formula_units_Z 4
_cell_length_a 12.5085(14)
_cell_length_b 14.5171(16)
_cell_length_c 16.094(2)
_cell_measurement_reflns_used 2460
_cell_measurement_temperature 120(2)
_cell_measurement_theta_max 27.59
_cell_measurement_theta_min 2.80
_cell_volume 2865.0(6)
_computing_cell_refinement 'Bruker APEX'
_computing_data_collection 'Bruker APEX'
_computing_data_reduction 'Bruker SAINT'
_computing_molecular_graphics diamond
_computing_publication_material diamond
_computing_structure_refinement 'SHELXL-2018/1 (Sheldrick, 2018)'
_computing_structure_solution 'SHELXT 2014/5 (Sheldrick, 2014)'
_diffrn_ambient_temperature 120(2)
_diffrn_measured_fraction_theta_full 0.999
_diffrn_measured_fraction_theta_max 0.999
_diffrn_measurement_device_type 'D8 VENTURE'
_diffrn_measurement_method 'phi and omega scans'
_diffrn_radiation_type MoK\a
_diffrn_radiation_wavelength 0.71073
_diffrn_reflns_av_R_equivalents 0.0999
_diffrn_reflns_av_unetI/netI 0.0792
_diffrn_reflns_Laue_measured_fraction_full 0.999
_diffrn_reflns_Laue_measured_fraction_max 0.999
_diffrn_reflns_limit_h_max 16
_diffrn_reflns_limit_h_min -16
_diffrn_reflns_limit_k_max 19
_diffrn_reflns_limit_k_min -19
_diffrn_reflns_limit_l_max 21
_diffrn_reflns_limit_l_min -16
_diffrn_reflns_number 18565
_diffrn_reflns_point_group_measured_fraction_full 0.999
_diffrn_reflns_point_group_measured_fraction_max 0.999
_diffrn_reflns_theta_full 25.242
_diffrn_reflns_theta_max 27.871
_diffrn_reflns_theta_min 2.355
_exptl_absorpt_coefficient_mu 5.968
_exptl_absorpt_correction_type multi-scan
_exptl_absorpt_process_details 'Kong Mun Lo , Seik Weng Ng , Bruker Smart Apex , Sadabs Sheldrick (2008)'
_exptl_crystal_colour red-brown
_exptl_crystal_density_diffrn 1.959
_exptl_crystal_description block
_exptl_crystal_F_000 1632
_exptl_crystal_preparation 'Magnetic properties'
_exptl_crystal_size_max 0.090
_exptl_crystal_size_mid 0.058
_exptl_crystal_size_min 0.051
_exptl_transmission_factor_max 0.746
_exptl_transmission_factor_min 0.563
_refine_diff_density_max 2.558
_refine_diff_density_min -2.474
_refine_diff_density_rms 0.272
_refine_ls_extinction_coef 0.00092(12)
_refine_ls_extinction_expression Fc^*^=kFc[1+0.001xFc^2^\l^3^/sin(2\q)]^-1/4^
_refine_ls_extinction_method 'SHELXL-2018/1 (Sheldrick 2018)'
_refine_ls_goodness_of_fit_ref 1.101
_refine_ls_hydrogen_treatment constr
_refine_ls_matrix_type full
_refine_ls_number_parameters 167
_refine_ls_number_reflns 3424
_refine_ls_number_restraints 13
_refine_ls_restrained_S_all 1.106
_refine_ls_R_factor_all 0.0995
_refine_ls_R_factor_gt 0.0647
_refine_ls_shift/su_max 0.000
_refine_ls_shift/su_mean 0.000
_refine_ls_structure_factor_coef Fsqd
_refine_ls_weighting_details 'w=1/[\s^2^(Fo^2^)+(0.0493P)^2^+122.3591P] where P=(Fo^2^+2Fc^2^)/3'
_refine_ls_weighting_scheme calc
_refine_ls_wR_factor_gt 0.1420
_refine_ls_wR_factor_ref 0.1589
_reflns_Friedel_coverage 0.000
_reflns_number_gt 2460
_reflns_number_total 3424
_reflns_threshold_expression 'I > 2\s(I)'
_cod_data_source_file c9dt02884f2.cif
_cod_data_source_block compound_2
_cod_depositor_comments
;
The following automatic conversions were performed:

'_exptl_absorpt_correction_type' value 'Multi-Scan' changed to
'multi-scan' according to
/home/data/users/saulius/crontab/automatic-downloads/rss-feeds/RSC/lib/dictionaries/cif_core.dic
dictionary named 'cif_core.dic' version 2.4.2 from 2011-04-26.

Automatic conversion script
Id: cif_fix_values 4973 2017-02-22 13:04:09Z antanas 

 Adding full bibliography for 7700836--7700837.cif.
;
_cod_database_code 7700837
_shelx_shelxl_version_number 2018/1
_shelx_space_group_comment
;
The symmetry employed for this shelxl refinement is uniquely defined
by the following loop, which should always be used as a source of
symmetry information in preference to the above space-group names.
They are only intended as comments.
;
_exptl_absorpt_special_details Sadabs

loop_
_space_group_symop_operation_xyz
'x, y, z'
'-x, y, -z+1/2'
'x+1/2, y+1/2, z'
'-x+1/2, y+1/2, -z+1/2'
'-x, -y, -z'
'x, -y, z-1/2'
'-x+1/2, -y+1/2, -z'
'x+1/2, -y+1/2, z-1/2'

loop_
_atom_site_label
_atom_site_type_symbol
_atom_site_fract_x
_atom_site_fract_y
_atom_site_fract_z
_atom_site_U_iso_or_equiv
_atom_site_adp_type
_atom_site_occupancy
_atom_site_site_symmetry_order
_atom_site_calc_flag
_atom_site_refinement_flags_posn
_atom_site_refinement_flags_adp
_atom_site_refinement_flags_occupancy
Ir1 Ir 0.250000 0.250000 0.500000 0.0163(2) Uani 1 2 d S . P
Cu1 Cu 0.500000 0.500000 0.500000 0.0165(4) Uani 1 2 d S . P
Cl1 Cl 0.3230(2) 0.39486(17) 0.54170(18) 0.0197(5) Uani 1 1 d . . .
Cl2 Cl 0.0993(2) 0.3196(2) 0.4160(3) 0.0412(9) Uani 1 1 d . . .
Cl3 Cl 0.1636(3) 0.2495(2) 0.6154(2) 0.0392(8) Uani 1 1 d . . .
N1 N 0.5957(7) 0.4641(7) 0.6127(6) 0.023(2) Uani 1 1 d . . .
N2 N 0.7296(8) 0.4690(9) 0.7245(7) 0.035(3) Uani 1 1 d . . .
N3 N 0.5629(7) 0.3965(6) 0.4410(6) 0.020(2) Uani 1 1 d . . .
N4 N 0.6178(9) 0.2590(7) 0.4102(8) 0.036(3) Uani 1 1 d . . .
C1 C 0.6810(9) 0.5105(9) 0.6492(8) 0.028(3) Uani 1 1 d . . .
H1A H 0.706291 0.565353 0.627280 0.034 Uiso 1 1 calc R U .
C2 C 0.6685(10) 0.3920(11) 0.7343(9) 0.041(4) Uani 1 1 d . . .
H2A H 0.681578 0.348895 0.779614 0.049 Uiso 1 1 calc R U .
C3 C 0.5859(9) 0.3910(10) 0.6656(8) 0.032(3) Uani 1 1 d . . .
H3A H 0.529325 0.346287 0.655305 0.038 Uiso 1 1 calc R U .
C4 C 0.8350(15) 0.5177(14) 0.7747(12) 0.066(5) Uani 1 1 d D U .
H4 H 0.864513 0.571148 0.753679 0.080 Uiso 1 1 calc R U .
C6 C 0.5803(9) 0.3121(8) 0.4680(8) 0.026(3) Uani 1 1 d . . .
H6A H 0.568447 0.290474 0.521174 0.031 Uiso 1 1 calc R U .
C7 C 0.6222(13) 0.3169(10) 0.3404(11) 0.049(4) Uani 1 1 d . . .
H7A H 0.644927 0.301066 0.289242 0.058 Uiso 1 1 calc R U .
C8 C 0.5869(12) 0.4002(10) 0.3624(10) 0.042(4) Uani 1 1 d . . .
H8A H 0.579946 0.453629 0.327652 0.050 Uiso 1 1 calc R U .
C9 C 0.6439(13) 0.1639(9) 0.4158(11) 0.046(4) Uani 1 1 d . . .
H9 H 0.672387 0.139906 0.369753 0.056 Uiso 1 1 calc R U .
C10 C 0.6353(15) 0.1084(11) 0.4708(11) 0.060(5) Uani 1 1 d . . .
H10A H 0.607437 0.127344 0.518900 0.072 Uiso 1 1 calc R U .
H10B H 0.656465 0.046157 0.465635 0.072 Uiso 1 1 calc R U .
C5 C 0.877(2) 0.482(2) 0.8429(17) 0.127(10) Uani 1 1 d D U .
H5A H 0.845744 0.428851 0.862269 0.152 Uiso 1 1 calc R U .
H5B H 0.941093 0.508600 0.876236 0.152 Uiso 1 1 calc R U .

loop_
_atom_site_aniso_label
_atom_site_aniso_U_11
_atom_site_aniso_U_22
_atom_site_aniso_U_33
_atom_site_aniso_U_23
_atom_site_aniso_U_13
_atom_site_aniso_U_12
Ir1 0.0120(3) 0.0183(3) 0.0189(3) -0.0002(3) 0.00346(18) -0.0009(2)
Cu1 0.0128(8) 0.0193(9) 0.0163(10) 0.0003(7) 0.0004(7) 0.0010(7)
Cl1 0.0187(11) 0.0201(12) 0.0203(14) -0.0008(10) 0.0037(10) -0.0034(10)
Cl2 0.0226(14) 0.0287(15) 0.063(2) 0.0175(15) -0.0154(14) -0.0042(12)
Cl3 0.0515(18) 0.0406(16) 0.0354(17) -0.0187(16) 0.0323(14) -0.0262(17)
N1 0.023(5) 0.035(5) 0.007(5) 0.001(4) -0.004(4) 0.004(4)
N2 0.027(5) 0.064(8) 0.013(5) -0.014(5) -0.001(4) 0.021(5)
N3 0.017(4) 0.021(5) 0.022(5) -0.008(4) 0.002(4) -0.004(4)
N4 0.039(6) 0.028(6) 0.047(7) -0.009(5) 0.026(5) -0.013(5)
C1 0.016(5) 0.048(8) 0.023(7) 0.006(6) 0.009(4) 0.004(5)
C2 0.029(7) 0.073(11) 0.021(7) 0.002(7) 0.006(5) 0.032(7)
C3 0.015(5) 0.056(8) 0.025(7) 0.007(6) 0.006(5) 0.004(5)
C4 0.063(7) 0.083(8) 0.049(7) -0.010(6) 0.000(6) 0.037(6)
C6 0.020(5) 0.026(6) 0.031(7) -0.001(5) 0.004(5) -0.002(4)
C7 0.065(10) 0.039(8) 0.056(11) -0.025(7) 0.047(9) -0.019(7)
C8 0.054(9) 0.042(8) 0.037(9) -0.017(7) 0.030(7) -0.020(7)
C9 0.064(10) 0.024(7) 0.065(11) -0.001(7) 0.048(9) 0.006(6)
C10 0.097(14) 0.042(9) 0.042(10) 0.001(8) 0.015(9) 0.035(9)
C5 0.121(15) 0.132(16) 0.133(16) -0.007(13) 0.041(13) 0.010(13)

loop_
_atom_type_symbol
_atom_type_description
_atom_type_scat_dispersion_real
_atom_type_scat_dispersion_imag
_atom_type_scat_source
C C 0.0033 0.0016 'International Tables Vol C Tables 4.2.6.8 and 6.1.1.4'
H H 0.0000 0.0000 'International Tables Vol C Tables 4.2.6.8 and 6.1.1.4'
N N 0.0061 0.0033 'International Tables Vol C Tables 4.2.6.8 and 6.1.1.4'
Cl Cl 0.1484 0.1585 'International Tables Vol C Tables 4.2.6.8 and 6.1.1.4'
Cu Cu 0.3201 1.2651 'International Tables Vol C Tables 4.2.6.8 and 6.1.1.4'
Ir Ir -1.4442 7.9887 'International Tables Vol C Tables 4.2.6.8 and 6.1.1.4'

loop_
_geom_angle_atom_site_label_1
_geom_angle_atom_site_label_2
_geom_angle_atom_site_label_3
_geom_angle
_geom_angle_site_symmetry_1
_geom_angle_site_symmetry_3
Cl2 Ir1 Cl2 180.0 7_556 .
Cl2 Ir1 Cl3 90.86(14) 7_556 7_556
Cl2 Ir1 Cl3 89.14(14) . 7_556
Cl2 Ir1 Cl3 89.14(14) 7_556 .
Cl2 Ir1 Cl3 90.86(14) . .
Cl3 Ir1 Cl3 180.0(2) 7_556 .
Cl2 Ir1 Cl1 90.12(10) 7_556 7_556
Cl2 Ir1 Cl1 89.88(10) . 7_556
Cl3 Ir1 Cl1 89.44(10) 7_556 7_556
Cl3 Ir1 Cl1 90.56(10) . 7_556
Cl2 Ir1 Cl1 89.88(10) 7_556 .
Cl2 Ir1 Cl1 90.12(10) . .
Cl3 Ir1 Cl1 90.56(10) 7_556 .
Cl3 Ir1 Cl1 89.44(10) . .
Cl1 Ir1 Cl1 180.0 7_556 .
N3 Cu1 N3 180.0 5_666 .
N3 Cu1 N1 89.3(4) 5_666 .
N3 Cu1 N1 90.7(4) . .
N3 Cu1 N1 90.7(4) 5_666 5_666
N3 Cu1 N1 89.3(4) . 5_666
N1 Cu1 N1 180.0(7) . 5_666
C1 N1 C3 106.5(10) . .
C1 N1 Cu1 123.8(8) . .
C3 N1 Cu1 129.7(8) . .
C2 N2 C1 107.2(11) . .
C2 N2 C4 137.1(13) . .
C1 N2 C4 115.7(13) . .
C6 N3 C8 107.1(11) . .
C6 N3 Cu1 126.8(9) . .
C8 N3 Cu1 125.9(9) . .
C6 N4 C7 106.2(11) . .
C6 N4 C9 127.9(12) . .
C7 N4 C9 125.9(11) . .
N1 C1 N2 110.5(11) . .
N1 C1 H1A 124.8 . .
N2 C1 H1A 124.8 . .
C3 C2 N2 105.4(13) . .
C3 C2 H2A 127.3 . .
N2 C2 H2A 127.3 . .
C2 C3 N1 110.4(12) . .
C2 C3 H3A 124.8 . .
N1 C3 H3A 124.8 . .
C5 C4 N2 116(2) . .
C5 C4 H4 122.0 . .
N2 C4 H4 122.0 . .
N3 C6 N4 111.2(12) . .
N3 C6 H6A 124.4 . .
N4 C6 H6A 124.4 . .
C8 C7 N4 104.9(12) . .
C8 C7 H7A 127.6 . .
N4 C7 H7A 127.6 . .
N3 C8 C7 110.5(14) . .
N3 C8 H8A 124.7 . .
C7 C8 H8A 124.7 . .
C10 C9 N4 129.7(15) . .
C10 C9 H9 115.1 . .
N4 C9 H9 115.1 . .
C9 C10 H10A 120.0 . .
C9 C10 H10B 120.0 . .
H10A C10 H10B 120.0 . .
C4 C5 H5A 120.0 . .
C4 C5 H5B 120.0 . .
H5A C5 H5B 120.0 . .

loop_
_geom_bond_atom_site_label_1
_geom_bond_atom_site_label_2
_geom_bond_distance
_geom_bond_site_symmetry_2
Ir1 Cl2 2.322(3) 7_556
Ir1 Cl2 2.323(3) .
Ir1 Cl3 2.326(3) 7_556
Ir1 Cl3 2.326(3) .
Ir1 Cl1 2.338(2) 7_556
Ir1 Cl1 2.338(2) .
Cu1 N3 2.018(9) 5_666
Cu1 N3 2.018(9) .
Cu1 N1 2.034(9) .
Cu1 N1 2.034(9) 5_666
N1 C1 1.301(15) .
N1 C3 1.381(16) .
N2 C2 1.38(2) .
N2 C1 1.383(16) .
N2 C4 1.57(2) .
N3 C6 1.304(15) .
N3 C8 1.358(17) .
N4 C6 1.361(16) .
N4 C7 1.41(2) .
N4 C9 1.417(16) .
C1 H1A 0.9500 .
C2 C3 1.357(17) .
C2 H2A 0.9500 .
C3 H3A 0.9500 .
C4 C5 1.23(2) .
C4 H4 0.9500 .
C6 H6A 0.9500 .
C7 C8 1.358(19) .
C7 H7A 0.9500 .
C8 H8A 0.9500 .
C9 C10 1.22(2) .
C9 H9 0.9500 .
C10 H10A 0.9500 .
C10 H10B 0.9500 .
C5 H5A 0.9500 .
C5 H5B 0.9500 .
